data_7115418
loop_
_publ_author_name
'Jun-Hao Wang'
'Mian Li'
'Ji Zheng'
'Xiao-Chun Huang'
'Dan Li'

_publ_section_title
;
 A dual-emitting Cu6-Cu2-Cu6 cluster as a self-calibrated, wide-range
 luminescent molecular thermometer
;
_journal_name_full Chem.Commun.
_journal_page_first 9115
_journal_paper_doi 10.1039/C4cc04100C
_journal_volume 50
_journal_year 2014
_chemical_formula_sum 'C57 H69 Cu7 I N15'
_chemical_formula_weight 1535.95
_chemical_name_systematic
; 
 ? 
;
_space_group_IT_number 2
_symmetry_cell_setting triclinic
_symmetry_space_group_name_Hall '-P 1'
_symmetry_space_group_name_H-M 'P -1'
_atom_sites_solution_hydrogens geom
_atom_sites_solution_primary direct
_atom_sites_solution_secondary difmap
_audit_creation_method SHELXL-97
_cell_angle_alpha 102.936(3)
_cell_angle_beta 100.450(3)
_cell_angle_gamma 99.938(3)
_cell_formula_units_Z 2
_cell_length_a 9.0869(3)
_cell_length_b 16.4643(6)
_cell_length_c 23.4304(8)
_cell_measurement_reflns_used 9987
_cell_measurement_temperature 293(2)
_cell_measurement_theta_max 74.0710
_cell_measurement_theta_min 3.8280
_cell_volume 3275.6(2)
_computing_structure_refinement 'SHELXL-97 (Sheldrick, 1997)'
_computing_structure_solution 'SHELXS-97 (Sheldrick, 1990)'
_diffrn_ambient_temperature 293(2)
_diffrn_measured_fraction_theta_full 0.967
_diffrn_measured_fraction_theta_max 0.967
_diffrn_radiation_monochromator graphite
_diffrn_radiation_source 'fine-focus sealed tube'
_diffrn_radiation_type CuK\a
_diffrn_radiation_wavelength 1.54184
_diffrn_reflns_av_R_equivalents 0.0248
_diffrn_reflns_av_sigmaI/netI 0.0343
_diffrn_reflns_limit_h_max 11
_diffrn_reflns_limit_h_min -8
_diffrn_reflns_limit_k_max 20
_diffrn_reflns_limit_k_min -20
_diffrn_reflns_limit_l_max 19
_diffrn_reflns_limit_l_min -29
_diffrn_reflns_number 23126
_diffrn_reflns_theta_full 74.22
_diffrn_reflns_theta_max 74.22
_diffrn_reflns_theta_min 3.00
_exptl_absorpt_coefficient_mu 6.518
_exptl_absorpt_correction_T_max 0.5618
_exptl_absorpt_correction_T_min 0.2452
_exptl_absorpt_correction_type multi-scan
_exptl_crystal_density_diffrn 1.557
_exptl_crystal_density_method 'not measured'
_exptl_crystal_F_000 1544
_exptl_crystal_size_max 0.30
_exptl_crystal_size_mid 0.10
_exptl_crystal_size_min 0.10
_refine_diff_density_max 0.935
_refine_diff_density_min -0.451
_refine_diff_density_rms 0.056
_refine_ls_extinction_method none
_refine_ls_goodness_of_fit_ref 1.022
_refine_ls_hydrogen_treatment constr
_refine_ls_matrix_type full
_refine_ls_number_parameters 739
_refine_ls_number_reflns 12933
_refine_ls_number_restraints 0
_refine_ls_restrained_S_all 1.022
_refine_ls_R_factor_all 0.0440
_refine_ls_R_factor_gt 0.0337
_refine_ls_shift/su_max 0.001
_refine_ls_shift/su_mean 0.000
_refine_ls_structure_factor_coef Fsqd
_refine_ls_weighting_details 'calc w=1/[\s^2^(Fo^2^)+(0.0600P)^2^+0.0000P] where P=(Fo^2^+2Fc^2^)/3'
_refine_ls_weighting_scheme calc
_refine_ls_wR_factor_gt 0.0974
_refine_ls_wR_factor_ref 0.1050
_reflns_number_gt 10542
_reflns_number_total 12933
_reflns_threshold_expression >2sigma(I)
_cod_data_source_file c4cc04100c2.cif
_cod_data_source_block 2'-RT
_cod_original_cell_volume 3275.59(18)
_cod_original_sg_symbol_H-M p-1
_cod_database_code 7115418

loop_
_symmetry_equiv_pos_as_xyz
'x, y, z'
'-x, -y, -z'

loop_
_atom_site_label
_atom_site_type_symbol
_atom_site_fract_x
_atom_site_fract_y
_atom_site_fract_z
_atom_site_U_iso_or_equiv
_atom_site_adp_type
_atom_site_occupancy
_atom_site_symmetry_multiplicity
_atom_site_calc_flag
_atom_site_refinement_flags
I1 I 0.19202(3) 0.100364(14) 0.562319(11) 0.06559(8) Uani 1 1 d .
Cu4 Cu 0.83187(6) -0.27376(3) 0.78870(2) 0.05432(12) Uani 1 1 d .
Cu7 Cu 0.06152(5) -0.05874(3) 0.51686(2) 0.05117(11) Uani 1 1 d .
Cu5 Cu 0.73203(6) -0.45120(3) 0.68555(2) 0.05794(12) Uani 1 1 d .
Cu3 Cu 0.56542(7) -0.46927(3) 0.88756(2) 0.06369(14) Uani 1 1 d .
Cu6 Cu 0.95552(6) -0.43533(3) 0.81119(2) 0.05912(13) Uani 1 1 d .
Cu2 Cu 0.36458(7) -0.48004(3) 0.75940(2) 0.06206(13) Uani 1 1 d .
Cu1 Cu 0.46870(7) -0.30029(3) 0.85456(2) 0.06285(13) Uani 1 1 d .
N3 N 0.6693(3) -0.35565(15) 0.67014(12) 0.0507(6) Uani 1 1 d .
N5 N 0.1560(3) -0.14062(15) 0.55553(11) 0.0435(5) Uani 1 1 d .
N8 N 0.8037(4) -0.54584(16) 0.69873(13) 0.0588(7) Uani 1 1 d .
N10 N 0.5802(3) -0.96256(15) 0.66907(12) 0.0532(6) Uani 1 1 d .
N12 N 0.5942(4) -0.29191(18) 0.92854(13) 0.0609(7) Uani 1 1 d .
C31 C 1.1309(4) -0.3076(2) 0.92067(15) 0.0603(8) Uani 1 1 d .
C48 C 0.6035(4) -0.3388(2) 0.61948(14) 0.0516(7) Uani 1 1 d .
N14 N 0.9736(3) -0.26119(18) 0.85929(12) 0.0563(6) Uani 1 1 d .
N13 N 1.0228(3) -0.33244(18) 0.86959(12) 0.0579(6) Uani 1 1 d .
N15 N 1.1943(4) -0.0728(2) 1.15599(14) 0.0774(9) Uani 1 1 d .
C3 C 0.5040(4) -0.84181(18) 0.72389(15) 0.0525(7) Uani 1 1 d .
C6 C 0.7018(4) -0.91064(19) 0.66230(14) 0.0526(7) Uani 1 1 d .
C30 C 1.1549(4) -0.2201(2) 0.94449(15) 0.0587(8) Uani 1 1 d .
N2 N 0.3294(3) -0.31199(17) 0.78315(12) 0.0575(6) Uani 1 1 d .
N1 N 0.2867(4) -0.38995(17) 0.74213(13) 0.0594(7) Uani 1 1 d .
N4 N 0.7065(3) -0.28160(16) 0.71520(11) 0.0484(5) Uani 1 1 d .
C22 C 0.9578(4) -0.1639(2) 1.09531(15) 0.0628(8) Uani 1 1 d .
N9 N 0.8960(3) -0.53903(17) 0.75327(13) 0.0571(6) Uani 1 1 d .
C50 C 0.6629(3) -0.22003(19) 0.69170(14) 0.0471(6) Uani 1 1 d .
N7 N 0.5031(4) -0.57449(18) 0.83124(13) 0.0618(7) Uani 1 1 d .
C40 C 0.0784(3) -0.17832(19) 0.59023(14) 0.0471(6) Uani 1 1 d .
C35 C 0.6497(4) -0.2255(2) 0.97795(16) 0.0601(8) Uani 1 1 d .
C44 C 0.2993(3) -0.15067(17) 0.55369(12) 0.0399(5) Uani 1 1 d .
C49 C 0.5978(3) -0.25354(18) 0.63070(13) 0.0428(6) Uani 1 1 d .
C43 C 0.3698(3) -0.19882(16) 0.58705(12) 0.0384(5) Uani 1 1 d .
C11 C 0.8696(4) -0.6701(2) 0.69535(16) 0.0553(7) Uani 1 1 d .
C33 C 0.7880(5) -0.2026(3) 1.08874(17) 0.0735(10) Uani 1 1 d .
H33A H 0.7795 -0.2383 1.1163 0.088 Uiso 1 1 calc R
H33B H 0.7362 -0.1568 1.1002 0.088 Uiso 1 1 calc R
N6 N 0.4221(4) -0.57635(17) 0.77558(13) 0.0591(7) Uani 1 1 d .
C5 C 0.7318(4) -0.82203(19) 0.68444(15) 0.0537(7) Uani 1 1 d .
C41 C 0.1421(3) -0.22736(18) 0.62453(13) 0.0445(6) Uani 1 1 d .
C42 C 0.2883(3) -0.23724(18) 0.62199(13) 0.0426(6) Uani 1 1 d .
H42 H 0.3332 -0.2705 0.6442 0.051 Uiso 1 1 calc R
C29 C 1.0526(4) -0.1934(2) 0.90462(15) 0.0584(8) Uani 1 1 d .
C7 C 0.8069(5) -0.9536(2) 0.62934(17) 0.0646(9) Uani 1 1 d .
H7A H 0.8925 -0.9590 0.6579 0.097 Uiso 1 1 calc R
H7B H 0.8434 -0.9199 0.6041 0.097 Uiso 1 1 calc R
H7C H 0.7518 -1.0094 0.6050 0.097 Uiso 1 1 calc R
C12 C 0.7874(4) -0.62443(19) 0.66389(16) 0.0582(8) Uani 1 1 d .
C45 C 0.3800(4) -0.1044(2) 0.51569(15) 0.0530(7) Uani 1 1 d .
H45A H 0.3082 -0.0820 0.4917 0.079 Uiso 1 1 calc R
H45B H 0.4223 -0.1434 0.4898 0.079 Uiso 1 1 calc R
H45C H 0.4612 -0.0583 0.5412 0.079 Uiso 1 1 calc R
C56 C 0.2492(4) -0.2599(2) 0.76206(15) 0.0541(7) Uani 1 1 d .
C16 C 0.5044(4) -0.6560(2) 0.83217(16) 0.0597(8) Uani 1 1 d .
C37 C 0.6890(4) -0.3423(3) 1.00295(16) 0.0636(8) Uani 1 1 d .
C36 C 0.7078(4) -0.2554(3) 1.02580(16) 0.0634(9) Uani 1 1 d .
C25 C 1.2605(4) -0.0911(2) 1.11034(16) 0.0664(9) Uani 1 1 d .
C10 C 0.9344(4) -0.6145(2) 0.75163(16) 0.0561(7) Uani 1 1 d .
C52 C 0.0545(4) -0.2673(2) 0.66500(17) 0.0574(8) Uani 1 1 d .
H52A H 0.0137 -0.2241 0.6887 0.069 Uiso 1 1 calc R
H52B H -0.0316 -0.3122 0.6400 0.069 Uiso 1 1 calc R
N11 N 0.6185(4) -0.36428(19) 0.94437(13) 0.0621(7) Uani 1 1 d .
C23 C 1.0287(4) -0.1821(2) 1.04863(15) 0.0644(9) Uani 1 1 d .
H23 H 0.9726 -0.2194 1.0122 0.077 Uiso 1 1 calc R
C21 C 1.0464(5) -0.1081(3) 1.14946(16) 0.0704(10) Uani 1 1 d .
C46 C 0.5341(3) -0.2064(2) 0.58738(14) 0.0482(6) Uani 1 1 d .
H46A H 0.5389 -0.2357 0.5472 0.058 Uiso 1 1 calc R
H46B H 0.5988 -0.1495 0.5975 0.058 Uiso 1 1 calc R
C51 C 0.6854(6) -0.1314(2) 0.7300(2) 0.0824(12) Uani 1 1 d .
H51A H 0.6338 -0.1326 0.7622 0.124 Uiso 1 1 calc R
H51B H 0.6439 -0.0968 0.7061 0.124 Uiso 1 1 calc R
H51C H 0.7931 -0.1077 0.7465 0.124 Uiso 1 1 calc R
C55 C 0.1529(4) -0.3041(2) 0.70656(15) 0.0523(7) Uani 1 1 d .
C4 C 0.6298(4) -0.78928(19) 0.71565(16) 0.0573(8) Uani 1 1 d .
H4 H 0.6467 -0.7305 0.7314 0.069 Uiso 1 1 calc R
C27 C 1.2594(4) -0.1650(3) 1.00250(17) 0.0695(10) Uani 1 1 d .
H27A H 1.3056 -0.1113 0.9959 0.083 Uiso 1 1 calc R
H27B H 1.3414 -0.1931 1.0138 0.083 Uiso 1 1 calc R
C2 C 0.4832(4) -0.93017(18) 0.69887(13) 0.0496(7) Uani 1 1 d .
C26 C 1.4290(5) -0.0496(3) 1.1216(2) 0.0920(14) Uani 1 1 d .
H26A H 1.4648 -0.0158 1.1626 0.138 Uiso 1 1 calc R
H26B H 1.4425 -0.0136 1.0950 0.138 Uiso 1 1 calc R
H26C H 1.4865 -0.0931 1.1144 0.138 Uiso 1 1 calc R
C19 C 0.2885(6) -0.6790(3) 0.67851(19) 0.0811(12) Uani 1 1 d .
H19A H 0.1960 -0.6579 0.6763 0.122 Uiso 1 1 calc R
H19B H 0.2629 -0.7399 0.6622 0.122 Uiso 1 1 calc R
H19C H 0.3514 -0.6530 0.6558 0.122 Uiso 1 1 calc R
C1 C 0.3480(5) -0.9925(2) 0.70414(17) 0.0635(8) Uani 1 1 d .
H1A H 0.2554 -0.9843 0.6812 0.095 Uiso 1 1 calc R
H1B H 0.3430 -0.9832 0.7456 0.095 Uiso 1 1 calc R
H1C H 0.3592 -1.0498 0.6890 0.095 Uiso 1 1 calc R
C34 C 0.6457(6) -0.1367(3) 0.9745(2) 0.0818(12) Uani 1 1 d .
H34A H 0.7473 -0.1061 0.9765 0.123 Uiso 1 1 calc R
H34B H 0.6081 -0.1083 1.0075 0.123 Uiso 1 1 calc R
H34C H 0.5790 -0.1383 0.9372 0.123 Uiso 1 1 calc R
C14 C 0.3926(5) -0.8065(2) 0.75741(19) 0.0636(9) Uani 1 1 d .
H14A H 0.2900 -0.8281 0.7319 0.076 Uiso 1 1 calc R
H14B H 0.3949 -0.8281 0.7928 0.076 Uiso 1 1 calc R
C54 C 0.1815(4) -0.3853(2) 0.69596(15) 0.0548(7) Uani 1 1 d .
C15 C 0.5887(6) -0.6760(3) 0.8857(2) 0.0834(12) Uani 1 1 d .
H15A H 0.6878 -0.6839 0.8800 0.125 Uiso 1 1 calc R
H15B H 0.5319 -0.7273 0.8913 0.125 Uiso 1 1 calc R
H15C H 0.6013 -0.6296 0.9206 0.125 Uiso 1 1 calc R
C39 C -0.0788(4) -0.1625(3) 0.5911(2) 0.0816(13) Uani 1 1 d .
H39A H -0.0789 -0.1293 0.6304 0.122 Uiso 1 1 calc R
H39B H -0.1513 -0.2162 0.5816 0.122 Uiso 1 1 calc R
H39C H -0.1071 -0.1320 0.5619 0.122 Uiso 1 1 calc R
C8 C 0.8700(5) -0.7635(2) 0.67531(19) 0.0645(9) Uani 1 1 d .
H8A H 0.9630 -0.7737 0.6975 0.077 Uiso 1 1 calc R
H8B H 0.8717 -0.7780 0.6330 0.077 Uiso 1 1 calc R
C28 C 1.0273(6) -0.1057(3) 0.9069(2) 0.0825(12) Uani 1 1 d .
H28A H 1.1096 -0.0736 0.8951 0.124 Uiso 1 1 calc R
H28B H 1.0245 -0.0777 0.9472 0.124 Uiso 1 1 calc R
H28C H 0.9317 -0.1095 0.8800 0.124 Uiso 1 1 calc R
C24 C 1.1816(4) -0.1463(2) 1.05426(15) 0.0590(8) Uani 1 1 d .
C20 C 0.9814(7) -0.0846(4) 1.2035(2) 0.109(2) Uani 1 1 d .
H20A H 1.0598 -0.0458 1.2359 0.163 Uiso 1 1 calc R
H20B H 0.9448 -0.1352 1.2153 0.163 Uiso 1 1 calc R
H20C H 0.8980 -0.0576 1.1940 0.163 Uiso 1 1 calc R
C17 C 0.4224(4) -0.7107(2) 0.77699(16) 0.0571(7) Uani 1 1 d .
C18 C 0.3742(4) -0.6573(2) 0.74275(16) 0.0567(7) Uani 1 1 d .
C13 C 0.6913(6) -0.6527(3) 0.6007(2) 0.0928(15) Uani 1 1 d .
H13A H 0.6526 -0.6057 0.5908 0.139 Uiso 1 1 calc R
H13B H 0.6070 -0.6988 0.5975 0.139 Uiso 1 1 calc R
H13C H 0.7530 -0.6717 0.5734 0.139 Uiso 1 1 calc R
C53 C 0.1162(5) -0.4601(3) 0.6418(2) 0.0808(11) Uani 1 1 d .
H53A H 0.1834 -0.4606 0.6146 0.121 Uiso 1 1 calc R
H53B H 0.0171 -0.4553 0.6220 0.121 Uiso 1 1 calc R
H53C H 0.1062 -0.5122 0.6542 0.121 Uiso 1 1 calc R
C57 C 0.2731(6) -0.1683(2) 0.7958(2) 0.0774(11) Uani 1 1 d .
H57A H 0.3235 -0.1605 0.8370 0.116 Uiso 1 1 calc R
H57B H 0.1756 -0.1528 0.7941 0.116 Uiso 1 1 calc R
H57C H 0.3356 -0.1328 0.7779 0.116 Uiso 1 1 calc R
C9 C 1.0309(6) -0.6296(3) 0.8053(2) 0.0832(12) Uani 1 1 d .
H9A H 1.0811 -0.5757 0.8336 0.125 Uiso 1 1 calc R
H9B H 1.1066 -0.6593 0.7930 0.125 Uiso 1 1 calc R
H9C H 0.9670 -0.6633 0.8238 0.125 Uiso 1 1 calc R
C47 C 0.5483(6) -0.4066(3) 0.5616(2) 0.0942(16) Uani 1 1 d .
H47A H 0.6077 -0.3936 0.5336 0.141 Uiso 1 1 calc R
H47B H 0.4421 -0.4092 0.5455 0.141 Uiso 1 1 calc R
H47C H 0.5593 -0.4608 0.5686 0.141 Uiso 1 1 calc R
C32 C 1.2042(5) -0.3716(3) 0.9449(2) 0.0839(12) Uani 1 1 d .
H32A H 1.1415 -0.3966 0.9681 0.126 Uiso 1 1 calc R
H32B H 1.3040 -0.3436 0.9700 0.126 Uiso 1 1 calc R
H32C H 1.2140 -0.4156 0.9120 0.126 Uiso 1 1 calc R
C38 C 0.7334(6) -0.4077(3) 1.0335(2) 0.0935(14) Uani 1 1 d .
H38A H 0.8424 -0.4027 1.0398 0.140 Uiso 1 1 calc R
H38B H 0.6815 -0.4638 1.0088 0.140 Uiso 1 1 calc R
H38C H 0.7050 -0.3988 1.0716 0.140 Uiso 1 1 calc R

loop_
_atom_site_aniso_label
_atom_site_aniso_U_11
_atom_site_aniso_U_22
_atom_site_aniso_U_33
_atom_site_aniso_U_23
_atom_site_aniso_U_13
_atom_site_aniso_U_12
I1 0.06552(14) 0.05446(12) 0.06422(13) 0.01294(9) -0.01001(10) 0.00985(9)
Cu4 0.0664(3) 0.0533(2) 0.0444(2) 0.01661(19) 0.00223(19) 0.0224(2)
Cu7 0.0519(2) 0.0542(2) 0.0599(3) 0.0315(2) 0.00991(19) 0.02611(19)
Cu5 0.0723(3) 0.0390(2) 0.0628(3) 0.01931(19) 0.0009(2) 0.0207(2)
Cu3 0.0816(3) 0.0480(3) 0.0544(3) 0.0093(2) -0.0019(2) 0.0197(2)
Cu6 0.0744(3) 0.0472(2) 0.0544(3) 0.0148(2) 0.0038(2) 0.0196(2)
Cu2 0.0845(3) 0.0440(2) 0.0578(3) 0.0180(2) 0.0022(2) 0.0237(2)
Cu1 0.0780(3) 0.0522(3) 0.0537(3) 0.0191(2) -0.0010(2) 0.0124(2)
N3 0.0575(14) 0.0396(12) 0.0542(14) 0.0156(10) -0.0005(11) 0.0185(11)
N5 0.0387(11) 0.0459(12) 0.0536(13) 0.0251(10) 0.0072(9) 0.0175(9)
N8 0.0739(17) 0.0376(12) 0.0645(16) 0.0186(11) 0.0031(13) 0.0180(12)
N10 0.0755(17) 0.0355(11) 0.0496(13) 0.0118(10) 0.0084(12) 0.0199(12)
N12 0.0697(17) 0.0522(15) 0.0551(15) 0.0141(12) 0.0020(13) 0.0117(13)
C31 0.0616(19) 0.069(2) 0.0510(16) 0.0196(15) 0.0053(14) 0.0188(16)
C48 0.0517(16) 0.0494(16) 0.0524(16) 0.0153(13) 0.0000(13) 0.0179(13)
N14 0.0706(17) 0.0537(14) 0.0436(13) 0.0126(11) 0.0046(12) 0.0205(13)
N13 0.0699(17) 0.0540(15) 0.0488(14) 0.0155(11) 0.0029(12) 0.0204(13)
N15 0.086(2) 0.076(2) 0.0473(15) -0.0020(14) -0.0012(15) -0.0024(18)
C3 0.0680(19) 0.0352(13) 0.0574(17) 0.0154(12) 0.0134(14) 0.0169(13)
C6 0.074(2) 0.0393(14) 0.0495(15) 0.0146(12) 0.0116(14) 0.0245(14)
C30 0.0576(18) 0.070(2) 0.0460(15) 0.0111(14) 0.0088(13) 0.0173(16)
N2 0.0728(17) 0.0476(14) 0.0526(14) 0.0209(11) 0.0050(12) 0.0143(12)
N1 0.0738(18) 0.0465(14) 0.0583(15) 0.0239(12) 0.0013(13) 0.0156(13)
N4 0.0544(13) 0.0454(13) 0.0486(13) 0.0191(10) 0.0045(10) 0.0187(11)
C22 0.069(2) 0.065(2) 0.0437(16) 0.0072(14) 0.0037(14) 0.0064(17)
N9 0.0720(17) 0.0413(13) 0.0590(15) 0.0160(11) 0.0068(13) 0.0203(12)
C50 0.0493(15) 0.0447(15) 0.0540(15) 0.0200(12) 0.0097(12) 0.0211(12)
N7 0.084(2) 0.0453(14) 0.0546(15) 0.0128(11) 0.0025(13) 0.0254(13)
C40 0.0403(14) 0.0498(15) 0.0626(17) 0.0294(13) 0.0131(12) 0.0196(12)
C35 0.0591(18) 0.0519(17) 0.0608(19) 0.0060(14) 0.0101(15) 0.0056(14)
C44 0.0401(13) 0.0420(13) 0.0416(13) 0.0173(10) 0.0060(10) 0.0152(10)
C49 0.0352(12) 0.0471(14) 0.0533(15) 0.0223(12) 0.0100(11) 0.0165(11)
C43 0.0371(12) 0.0386(12) 0.0430(13) 0.0165(10) 0.0061(10) 0.0131(10)
C11 0.0621(18) 0.0408(15) 0.071(2) 0.0219(14) 0.0209(15) 0.0181(13)
C33 0.072(2) 0.083(3) 0.0507(18) 0.0000(17) 0.0106(16) 0.006(2)
N6 0.0776(18) 0.0427(13) 0.0569(15) 0.0121(11) 0.0048(13) 0.0253(13)
C5 0.0697(19) 0.0377(14) 0.0615(17) 0.0174(13) 0.0182(15) 0.0238(13)
C41 0.0417(14) 0.0464(14) 0.0533(15) 0.0255(12) 0.0095(11) 0.0155(11)
C42 0.0407(13) 0.0441(14) 0.0503(14) 0.0245(11) 0.0068(11) 0.0163(11)
C29 0.066(2) 0.0600(19) 0.0472(16) 0.0097(14) 0.0104(14) 0.0178(16)
C7 0.088(2) 0.0446(16) 0.067(2) 0.0112(15) 0.0226(18) 0.0298(17)
C12 0.069(2) 0.0378(15) 0.0657(19) 0.0159(13) 0.0081(16) 0.0125(14)
C45 0.0524(16) 0.0614(18) 0.0615(17) 0.0389(15) 0.0159(14) 0.0231(14)
C56 0.0664(19) 0.0488(16) 0.0600(17) 0.0298(14) 0.0212(15) 0.0196(14)
C16 0.076(2) 0.0468(16) 0.0646(19) 0.0206(14) 0.0175(16) 0.0262(15)
C37 0.067(2) 0.068(2) 0.0497(17) 0.0135(15) 0.0023(15) 0.0145(17)
C36 0.0581(19) 0.070(2) 0.0517(17) 0.0056(15) 0.0089(14) 0.0032(16)
C25 0.068(2) 0.059(2) 0.0558(19) 0.0071(15) -0.0069(16) 0.0041(16)
C10 0.0641(19) 0.0464(16) 0.0673(19) 0.0260(14) 0.0164(15) 0.0216(14)
C52 0.0456(15) 0.073(2) 0.073(2) 0.0461(17) 0.0196(14) 0.0227(15)
N11 0.0739(18) 0.0530(15) 0.0513(14) 0.0100(12) -0.0031(13) 0.0157(13)
C23 0.066(2) 0.068(2) 0.0429(16) 0.0002(14) -0.0036(14) 0.0060(17)
C21 0.085(3) 0.065(2) 0.0458(17) 0.0036(15) 0.0043(16) 0.0023(19)
C46 0.0403(14) 0.0570(16) 0.0601(16) 0.0327(14) 0.0111(12) 0.0219(12)
C51 0.120(4) 0.055(2) 0.072(2) 0.0127(18) 0.005(2) 0.044(2)
C55 0.0500(16) 0.0586(17) 0.0629(18) 0.0377(15) 0.0185(14) 0.0163(13)
C4 0.073(2) 0.0327(13) 0.072(2) 0.0150(13) 0.0205(16) 0.0212(14)
C27 0.0543(19) 0.083(3) 0.0582(19) 0.0084(18) -0.0003(15) 0.0071(17)
C2 0.0675(18) 0.0344(13) 0.0483(15) 0.0157(11) 0.0065(13) 0.0161(13)
C26 0.077(3) 0.091(3) 0.077(3) 0.000(2) -0.011(2) -0.005(2)
C19 0.100(3) 0.063(2) 0.068(2) 0.0040(18) 0.003(2) 0.020(2)
C1 0.084(2) 0.0398(15) 0.0647(19) 0.0143(14) 0.0159(17) 0.0076(15)
C34 0.092(3) 0.056(2) 0.091(3) 0.011(2) 0.021(2) 0.009(2)
C14 0.075(2) 0.0412(16) 0.080(2) 0.0164(15) 0.0282(19) 0.0160(15)
C54 0.0572(17) 0.0541(17) 0.0555(17) 0.0267(14) 0.0061(13) 0.0097(14)
C15 0.109(3) 0.069(2) 0.082(3) 0.034(2) 0.012(2) 0.039(2)
C39 0.056(2) 0.114(3) 0.122(3) 0.084(3) 0.042(2) 0.052(2)
C8 0.079(2) 0.0423(16) 0.085(2) 0.0213(16) 0.0314(19) 0.0262(16)
C28 0.105(3) 0.064(2) 0.071(2) 0.0034(19) 0.010(2) 0.028(2)
C24 0.0606(19) 0.0599(19) 0.0467(16) 0.0092(14) -0.0024(13) 0.0092(15)
C20 0.125(4) 0.115(4) 0.052(2) -0.014(2) 0.018(2) -0.015(3)
C17 0.069(2) 0.0435(15) 0.0652(19) 0.0134(14) 0.0240(16) 0.0219(14)
C18 0.0672(19) 0.0425(15) 0.0607(18) 0.0088(13) 0.0138(15) 0.0198(14)
C13 0.122(4) 0.060(2) 0.080(3) 0.009(2) -0.011(3) 0.026(2)
C53 0.090(3) 0.070(2) 0.072(2) 0.019(2) -0.004(2) 0.013(2)
C57 0.106(3) 0.0509(19) 0.087(3) 0.0288(18) 0.029(2) 0.025(2)
C9 0.100(3) 0.078(3) 0.085(3) 0.038(2) 0.012(2) 0.045(2)
C47 0.126(4) 0.066(2) 0.070(2) 0.006(2) -0.024(3) 0.033(3)
C32 0.085(3) 0.088(3) 0.079(3) 0.036(2) -0.006(2) 0.027(2)
C38 0.119(4) 0.089(3) 0.067(2) 0.023(2) -0.009(2) 0.036(3)

loop_
_atom_type_symbol
_atom_type_description
_atom_type_scat_dispersion_real
_atom_type_scat_dispersion_imag
_atom_type_scat_source
C C 0.0181 0.0091 'International Tables Vol C Tables 4.2.6.8 and 6.1.1.4'
H H 0.0000 0.0000 'International Tables Vol C Tables 4.2.6.8 and 6.1.1.4'
N N 0.0311 0.0180 'International Tables Vol C Tables 4.2.6.8 and 6.1.1.4'
Cu Cu -1.9646 0.5888 'International Tables Vol C Tables 4.2.6.8 and 6.1.1.4'
I I -0.3257 6.8362 'International Tables Vol C Tables 4.2.6.8 and 6.1.1.4'

loop_
_geom_angle_atom_site_label_1
_geom_angle_atom_site_label_2
_geom_angle_atom_site_label_3
_geom_angle
_geom_angle_site_symmetry_1
_geom_angle_site_symmetry_3
Cu7 I1 Cu7 60.682(16) 2_556 .
N4 Cu4 N14 174.18(13) . .
N5 Cu7 I1 124.62(7) . 2_556
N5 Cu7 I1 115.55(7) . .
I1 Cu7 I1 119.318(16) 2_556 .
N5 Cu7 Cu7 171.42(8) . 2_556
I1 Cu7 Cu7 59.912(18) 2_556 2_556
I1 Cu7 Cu7 59.406(19) . 2_556
N3 Cu5 N8 176.77(14) . .
N7 Cu3 N11 177.34(15) . .
N13 Cu6 N9 177.74(14) . .
N1 Cu2 N6 174.11(14) . .
N2 Cu1 N12 175.19(14) . .
C48 N3 N4 107.9(2) . .
C48 N3 Cu5 132.6(2) . .
N4 N3 Cu5 119.12(19) . .
C44 N5 C40 119.8(2) . .
C44 N5 Cu7 122.19(18) . .
C40 N5 Cu7 117.53(18) . .
C12 N8 N9 108.3(3) . .
C12 N8 Cu5 132.8(2) . .
N9 N8 Cu5 118.8(2) . .
C2 N10 C6 119.8(3) . .
C35 N12 N11 107.8(3) . .
C35 N12 Cu1 131.1(3) . .
N11 N12 Cu1 119.9(2) . .
N13 C31 C30 109.9(3) . .
N13 C31 C32 120.6(4) . .
C30 C31 C32 129.6(3) . .
N3 C48 C49 109.9(3) . .
N3 C48 C47 121.4(3) . .
C49 C48 C47 128.6(3) . .
C29 N14 N13 108.0(3) . .
C29 N14 Cu4 133.6(2) . .
N13 N14 Cu4 118.3(2) . .
C31 N13 N14 107.9(3) . .
C31 N13 Cu6 131.8(3) . .
N14 N13 Cu6 119.6(2) . .
C25 N15 C21 119.6(3) . .
C4 C3 C2 116.9(3) . .
C4 C3 C14 121.8(3) . .
C2 C3 C14 121.3(3) . .
N10 C6 C5 122.7(3) . .
N10 C6 C7 115.8(3) . .
C5 C6 C7 121.5(3) . .
C31 C30 C29 105.0(3) . .
C31 C30 C27 128.6(4) . .
C29 C30 C27 126.2(4) . .
C56 N2 N1 108.1(3) . .
C56 N2 Cu1 133.7(2) . .
N1 N2 Cu1 118.1(2) . .
C54 N1 N2 108.2(3) . .
C54 N1 Cu2 131.9(2) . .
N2 N1 Cu2 119.7(2) . .
C50 N4 N3 108.0(2) . .
C50 N4 Cu4 130.1(2) . .
N3 N4 Cu4 120.70(18) . .
C23 C22 C21 117.5(4) . .
C23 C22 C33 121.6(3) . .
C21 C22 C33 120.9(3) . .
C10 N9 N8 107.8(3) . .
C10 N9 Cu6 132.0(3) . .
N8 N9 Cu6 120.1(2) . .
N4 C50 C49 109.5(3) . .
N4 C50 C51 121.0(3) . .
C49 C50 C51 129.5(3) . .
C16 N7 N6 107.4(3) . .
C16 N7 Cu3 135.4(3) . .
N6 N7 Cu3 116.8(2) . .
N5 C40 C41 121.8(2) . .
N5 C40 C39 116.7(3) . .
C41 C40 C39 121.4(3) . .
N12 C35 C36 109.1(3) . .
N12 C35 C34 120.6(4) . .
C36 C35 C34 130.4(4) . .
N5 C44 C43 121.3(2) . .
N5 C44 C45 116.6(2) . .
C43 C44 C45 122.1(2) . .
C48 C49 C50 104.7(3) . .
C48 C49 C46 128.4(3) . .
C50 C49 C46 126.9(3) . .
C42 C43 C44 118.1(2) . .
C42 C43 C46 120.6(2) . .
C44 C43 C46 121.2(2) . .
C12 C11 C10 105.0(3) . .
C12 C11 C8 126.9(3) . .
C10 C11 C8 127.6(3) . .
C36 C33 C22 113.5(3) . .
C36 C33 H33A 108.9 . .
C22 C33 H33A 108.9 . .
C36 C33 H33B 108.9 . .
C22 C33 H33B 108.9 . .
H33A C33 H33B 107.7 . .
C18 N6 N7 109.0(3) . .
C18 N6 Cu2 128.7(2) . .
N7 N6 Cu2 121.4(2) . .
C4 C5 C6 116.7(3) . .
C4 C5 C8 121.3(3) . .
C6 C5 C8 122.0(3) . .
C42 C41 C40 117.7(3) . .
C42 C41 C52 121.2(2) . .
C40 C41 C52 121.1(3) . .
C41 C42 C43 121.3(2) . .
C41 C42 H42 119.3 . .
C43 C42 H42 119.3 . .
N14 C29 C30 109.2(3) . .
N14 C29 C28 121.6(3) . .
C30 C29 C28 129.2(3) . .
C6 C7 H7A 109.5 . .
C6 C7 H7B 109.5 . .
H7A C7 H7B 109.5 . .
C6 C7 H7C 109.5 . .
H7A C7 H7C 109.5 . .
H7B C7 H7C 109.5 . .
N8 C12 C11 109.5(3) . .
N8 C12 C13 121.6(3) . .
C11 C12 C13 128.9(3) . .
C44 C45 H45A 109.5 . .
C44 C45 H45B 109.5 . .
H45A C45 H45B 109.5 . .
C44 C45 H45C 109.5 . .
H45A C45 H45C 109.5 . .
H45B C45 H45C 109.5 . .
N2 C56 C55 109.3(3) . .
N2 C56 C57 121.4(3) . .
C55 C56 C57 129.2(3) . .
N7 C16 C17 109.4(3) . .
N7 C16 C15 121.0(3) . .
C17 C16 C15 129.6(3) . .
N11 C37 C36 109.0(3) . .
N11 C37 C38 121.1(4) . .
C36 C37 C38 129.8(4) . .
C37 C36 C35 105.8(3) . .
C37 C36 C33 127.2(4) . .
C35 C36 C33 126.8(4) . .
N15 C25 C24 122.8(4) . .
N15 C25 C26 116.4(3) . .
C24 C25 C26 120.8(4) . .
N9 C10 C11 109.4(3) . .
N9 C10 C9 121.4(3) . .
C11 C10 C9 129.2(3) . .
C55 C52 C41 112.7(2) . .
C55 C52 H52A 109.0 . .
C41 C52 H52A 109.0 . .
C55 C52 H52B 109.0 . .
C41 C52 H52B 109.0 . .
H52A C52 H52B 107.8 . .
C37 N11 N12 108.3(3) . .
C37 N11 Cu3 130.7(3) . .
N12 N11 Cu3 120.9(2) . .
C22 C23 C24 121.7(3) . .
C22 C23 H23 119.2 . .
C24 C23 H23 119.2 . .
N15 C21 C22 122.0(4) . .
N15 C21 C20 116.0(3) . .
C22 C21 C20 122.0(4) . .
C49 C46 C43 114.2(2) . .
C49 C46 H46A 108.7 . .
C43 C46 H46A 108.7 . .
C49 C46 H46B 108.7 . .
C43 C46 H46B 108.7 . .
H46A C46 H46B 107.6 . .
C50 C51 H51A 109.5 . .
C50 C51 H51B 109.5 . .
H51A C51 H51B 109.5 . .
C50 C51 H51C 109.5 . .
H51A C51 H51C 109.5 . .
H51B C51 H51C 109.5 . .
C54 C55 C56 104.8(3) . .
C54 C55 C52 128.3(3) . .
C56 C55 C52 126.5(3) . .
C3 C4 C5 121.6(3) . .
C3 C4 H4 119.2 . .
C5 C4 H4 119.2 . .
C30 C27 C24 114.6(3) . .
C30 C27 H27A 108.6 . .
C24 C27 H27A 108.6 . .
C30 C27 H27B 108.6 . .
C24 C27 H27B 108.6 . .
H27A C27 H27B 107.6 . .
N10 C2 C3 122.1(3) . .
N10 C2 C1 116.8(3) . .
C3 C2 C1 121.1(3) . .
C25 C26 H26A 109.5 . .
C25 C26 H26B 109.5 . .
H26A C26 H26B 109.5 . .
C25 C26 H26C 109.5 . .
H26A C26 H26C 109.5 . .
H26B C26 H26C 109.5 . .
C18 C19 H19A 109.5 . .
C18 C19 H19B 109.5 . .
H19A C19 H19B 109.5 . .
C18 C19 H19C 109.5 . .
H19A C19 H19C 109.5 . .
H19B C19 H19C 109.5 . .
C2 C1 H1A 109.5 . .
C2 C1 H1B 109.5 . .
H1A C1 H1B 109.5 . .
C2 C1 H1C 109.5 . .
H1A C1 H1C 109.5 . .
H1B C1 H1C 109.5 . .
C35 C34 H34A 109.5 . .
C35 C34 H34B 109.5 . .
H34A C34 H34B 109.5 . .
C35 C34 H34C 109.5 . .
H34A C34 H34C 109.5 . .
H34B C34 H34C 109.5 . .
C17 C14 C3 115.2(3) . .
C17 C14 H14A 108.5 . .
C3 C14 H14A 108.5 . .
C17 C14 H14B 108.5 . .
C3 C14 H14B 108.5 . .
H14A C14 H14B 107.5 . .
N1 C54 C55 109.6(3) . .
N1 C54 C53 121.3(3) . .
C55 C54 C53 129.1(3) . .
C16 C15 H15A 109.5 . .
C16 C15 H15B 109.5 . .
H15A C15 H15B 109.5 . .
C16 C15 H15C 109.5 . .
H15A C15 H15C 109.5 . .
H15B C15 H15C 109.5 . .
C40 C39 H39A 109.5 . .
C40 C39 H39B 109.5 . .
H39A C39 H39B 109.5 . .
C40 C39 H39C 109.5 . .
H39A C39 H39C 109.5 . .
H39B C39 H39C 109.5 . .
C11 C8 C5 113.4(3) . .
C11 C8 H8A 108.9 . .
C5 C8 H8A 108.9 . .
C11 C8 H8B 108.9 . .
C5 C8 H8B 108.9 . .
H8A C8 H8B 107.7 . .
C29 C28 H28A 109.5 . .
C29 C28 H28B 109.5 . .
H28A C28 H28B 109.5 . .
C29 C28 H28C 109.5 . .
H28A C28 H28C 109.5 . .
H28B C28 H28C 109.5 . .
C23 C24 C25 116.5(3) . .
C23 C24 C27 121.8(3) . .
C25 C24 C27 121.7(3) . .
C21 C20 H20A 109.5 . .
C21 C20 H20B 109.5 . .
H20A C20 H20B 109.5 . .
C21 C20 H20C 109.5 . .
H20A C20 H20C 109.5 . .
H20B C20 H20C 109.5 . .
C18 C17 C16 104.9(3) . .
C18 C17 C14 126.7(3) . .
C16 C17 C14 128.4(3) . .
N6 C18 C17 109.3(3) . .
N6 C18 C19 121.0(3) . .
C17 C18 C19 129.6(3) . .
C12 C13 H13A 109.5 . .
C12 C13 H13B 109.5 . .
H13A C13 H13B 109.5 . .
C12 C13 H13C 109.5 . .
H13A C13 H13C 109.5 . .
H13B C13 H13C 109.5 . .
C54 C53 H53A 109.5 . .
C54 C53 H53B 109.5 . .
H53A C53 H53B 109.5 . .
C54 C53 H53C 109.5 . .
H53A C53 H53C 109.5 . .
H53B C53 H53C 109.5 . .
C56 C57 H57A 109.5 . .
C56 C57 H57B 109.5 . .
H57A C57 H57B 109.5 . .
C56 C57 H57C 109.5 . .
H57A C57 H57C 109.5 . .
H57B C57 H57C 109.5 . .
C10 C9 H9A 109.5 . .
C10 C9 H9B 109.5 . .
H9A C9 H9B 109.5 . .
C10 C9 H9C 109.5 . .
H9A C9 H9C 109.5 . .
H9B C9 H9C 109.5 . .
C48 C47 H47A 109.5 . .
C48 C47 H47B 109.5 . .
H47A C47 H47B 109.5 . .
C48 C47 H47C 109.5 . .
H47A C47 H47C 109.5 . .
H47B C47 H47C 109.5 . .
C31 C32 H32A 109.5 . .
C31 C32 H32B 109.5 . .
H32A C32 H32B 109.5 . .
C31 C32 H32C 109.5 . .
H32A C32 H32C 109.5 . .
H32B C32 H32C 109.5 . .
C37 C38 H38A 109.5 . .
C37 C38 H38B 109.5 . .
H38A C38 H38B 109.5 . .
C37 C38 H38C 109.5 . .
H38A C38 H38C 109.5 . .
H38B C38 H38C 109.5 . .

loop_
_geom_bond_atom_site_label_1
_geom_bond_atom_site_label_2
_geom_bond_distance
_geom_bond_site_symmetry_2
I1 Cu7 2.5602(5) 2_556
I1 Cu7 2.5735(5) .
Cu4 N4 1.849(2) .
Cu4 N14 1.849(3) .
Cu7 N5 2.010(2) .
Cu7 I1 2.5602(5) 2_556
Cu7 Cu7 2.5933(8) 2_556
Cu5 N3 1.849(2) .
Cu5 N8 1.855(3) .
Cu3 N7 1.852(3) .
Cu3 N11 1.855(3) .
Cu6 N13 1.848(3) .
Cu6 N9 1.851(3) .
Cu2 N1 1.842(3) .
Cu2 N6 1.848(3) .
Cu1 N2 1.855(3) .
Cu1 N12 1.856(3) .
N3 C48 1.338(4) .
N3 N4 1.366(4) .
N5 C44 1.348(3) .
N5 C40 1.352(4) .
N8 C12 1.334(4) .
N8 N9 1.365(4) .
N10 C2 1.330(4) .
N10 C6 1.333(4) .
N12 C35 1.350(4) .
N12 N11 1.366(4) .
C31 N13 1.335(4) .
C31 C30 1.386(5) .
C31 C32 1.500(5) .
C48 C49 1.380(4) .
C48 C47 1.489(5) .
N14 C29 1.343(4) .
N14 N13 1.379(4) .
N15 C25 1.322(5) .
N15 C21 1.335(5) .
C3 C4 1.381(5) .
C3 C2 1.407(4) .
C3 C14 1.505(5) .
C6 C5 1.394(4) .
C6 C7 1.505(5) .
C30 C29 1.392(5) .
C30 C27 1.501(5) .
N2 C56 1.336(4) .
N2 N1 1.365(4) .
N1 C54 1.333(4) .
N4 C50 1.341(4) .
C22 C23 1.370(5) .
C22 C21 1.398(5) .
C22 C33 1.530(5) .
N9 C10 1.342(4) .
C50 C49 1.387(4) .
C50 C51 1.491(5) .
N7 C16 1.349(4) .
N7 N6 1.368(4) .
C40 C41 1.384(4) .
C40 C39 1.499(4) .
C35 C36 1.379(6) .
C35 C34 1.489(6) .
C44 C43 1.386(4) .
C44 C45 1.503(4) .
C49 C46 1.504(4) .
C43 C42 1.381(4) .
C43 C46 1.519(4) .
C11 C12 1.382(5) .
C11 C10 1.384(5) .
C11 C8 1.505(4) .
C33 C36 1.510(5) .
C33 H33A 0.9700 .
C33 H33B 0.9700 .
N6 C18 1.333(4) .
C5 C4 1.388(5) .
C5 C8 1.524(5) .
C41 C42 1.376(4) .
C41 C52 1.529(4) .
C42 H42 0.9300 .
C29 C28 1.491(6) .
C7 H7A 0.9600 .
C7 H7B 0.9600 .
C7 H7C 0.9600 .
C12 C13 1.502(6) .
C45 H45A 0.9600 .
C45 H45B 0.9600 .
C45 H45C 0.9600 .
C56 C55 1.389(5) .
C56 C57 1.496(5) .
C16 C17 1.391(5) .
C16 C15 1.481(5) .
C37 N11 1.343(5) .
C37 C36 1.379(5) .
C37 C38 1.492(6) .
C25 C24 1.402(5) .
C25 C26 1.514(6) .
C10 C9 1.492(5) .
C52 C55 1.500(4) .
C52 H52A 0.9700 .
C52 H52B 0.9700 .
C23 C24 1.382(5) .
C23 H23 0.9300 .
C21 C20 1.494(6) .
C46 H46A 0.9700 .
C46 H46B 0.9700 .
C51 H51A 0.9600 .
C51 H51B 0.9600 .
C51 H51C 0.9600 .
C55 C54 1.383(5) .
C4 H4 0.9300 .
C27 C24 1.511(5) .
C27 H27A 0.9700 .
C27 H27B 0.9700 .
C2 C1 1.501(5) .
C26 H26A 0.9600 .
C26 H26B 0.9600 .
C26 H26C 0.9600 .
C19 C18 1.496(5) .
C19 H19A 0.9600 .
C19 H19B 0.9600 .
C19 H19C 0.9600 .
C1 H1A 0.9600 .
C1 H1B 0.9600 .
C1 H1C 0.9600 .
C34 H34A 0.9600 .
C34 H34B 0.9600 .
C34 H34C 0.9600 .
C14 C17 1.501(4) .
C14 H14A 0.9700 .
C14 H14B 0.9700 .
C54 C53 1.501(5) .
C15 H15A 0.9600 .
C15 H15B 0.9600 .
C15 H15C 0.9600 .
C39 H39A 0.9600 .
C39 H39B 0.9600 .
C39 H39C 0.9600 .
C8 H8A 0.9700 .
C8 H8B 0.9700 .
C28 H28A 0.9600 .
C28 H28B 0.9600 .
C28 H28C 0.9600 .
C20 H20A 0.9600 .
C20 H20B 0.9600 .
C20 H20C 0.9600 .
C17 C18 1.389(5) .
C13 H13A 0.9600 .
C13 H13B 0.9600 .
C13 H13C 0.9600 .
C53 H53A 0.9600 .
C53 H53B 0.9600 .
C53 H53C 0.9600 .
C57 H57A 0.9600 .
C57 H57B 0.9600 .
C57 H57C 0.9600 .
C9 H9A 0.9600 .
C9 H9B 0.9600 .
C9 H9C 0.9600 .
C47 H47A 0.9600 .
C47 H47B 0.9600 .
C47 H47C 0.9600 .
C32 H32A 0.9600 .
C32 H32B 0.9600 .
C32 H32C 0.9600 .
C38 H38A 0.9600 .
C38 H38B 0.9600 .
C38 H38C 0.9600 .

loop_
_geom_torsion_atom_site_label_1
_geom_torsion_atom_site_label_2
_geom_torsion_atom_site_label_3
_geom_torsion_atom_site_label_4
_geom_torsion
_geom_torsion_site_symmetry_1
_geom_torsion_site_symmetry_4
Cu7 I1 Cu7 N5 -172.13(8) 2_556 .
Cu7 I1 Cu7 I1 0.0 2_556 2_556
N8 Cu5 N3 C48 69(2) . .
N8 Cu5 N3 N4 -103(2) . .
I1 Cu7 N5 C44 123.6(2) 2_556 .
I1 Cu7 N5 C44 -64.8(2) . .
Cu7 Cu7 N5 C44 -116.9(5) 2_556 .
I1 Cu7 N5 C40 -64.4(2) 2_556 .
I1 Cu7 N5 C40 107.2(2) . .
Cu7 Cu7 N5 C40 55.0(6) 2_556 .
N3 Cu5 N8 C12 -79(2) . .
N3 Cu5 N8 N9 99(2) . .
N2 Cu1 N12 C35 -94.1(15) . .
N2 Cu1 N12 N11 71.8(16) . .
N4 N3 C48 C49 0.3(4) . .
Cu5 N3 C48 C49 -172.0(2) . .
N4 N3 C48 C47 -179.6(4) . .
Cu5 N3 C48 C47 8.0(6) . .
N4 Cu4 N14 C29 73.2(13) . .
N4 Cu4 N14 N13 -101.8(12) . .
C30 C31 N13 N14 -0.2(4) . .
C32 C31 N13 N14 178.4(4) . .
C30 C31 N13 Cu6 170.7(3) . .
C32 C31 N13 Cu6 -10.7(6) . .
C29 N14 N13 C31 -0.2(4) . .
Cu4 N14 N13 C31 176.0(2) . .
C29 N14 N13 Cu6 -172.5(2) . .
Cu4 N14 N13 Cu6 3.8(4) . .
N9 Cu6 N13 C31 -33(3) . .
N9 Cu6 N13 N14 137(3) . .
C2 N10 C6 C5 -1.2(5) . .
C2 N10 C6 C7 178.4(3) . .
N13 C31 C30 C29 0.5(4) . .
C32 C31 C30 C29 -177.9(4) . .
N13 C31 C30 C27 176.8(3) . .
C32 C31 C30 C27 -1.6(7) . .
N12 Cu1 N2 C56 89.8(16) . .
N12 Cu1 N2 N1 -85.8(16) . .
C56 N2 N1 C54 0.4(4) . .
Cu1 N2 N1 C54 177.0(2) . .
C56 N2 N1 Cu2 -175.4(2) . .
Cu1 N2 N1 Cu2 1.2(4) . .
N6 Cu2 N1 C54 -52.6(15) . .
N6 Cu2 N1 N2 122.0(12) . .
C48 N3 N4 C50 0.2(3) . .
Cu5 N3 N4 C50 173.7(2) . .
C48 N3 N4 Cu4 -168.4(2) . .
Cu5 N3 N4 Cu4 5.2(3) . .
N14 Cu4 N4 C50 -70.6(12) . .
N14 Cu4 N4 N3 95.1(12) . .
C12 N8 N9 C10 -0.8(4) . .
Cu5 N8 N9 C10 -179.1(2) . .
C12 N8 N9 Cu6 175.3(2) . .
Cu5 N8 N9 Cu6 -3.0(4) . .
N13 Cu6 N9 C10 40(3) . .
N13 Cu6 N9 N8 -135(3) . .
N3 N4 C50 C49 -0.6(3) . .
Cu4 N4 C50 C49 166.5(2) . .
N3 N4 C50 C51 178.9(3) . .
Cu4 N4 C50 C51 -14.0(5) . .
N11 Cu3 N7 C16 -97(3) . .
N11 Cu3 N7 N6 75(3) . .
C44 N5 C40 C41 0.2(5) . .
Cu7 N5 C40 C41 -172.0(2) . .
C44 N5 C40 C39 178.6(3) . .
Cu7 N5 C40 C39 6.4(4) . .
N11 N12 C35 C36 -0.9(4) . .
Cu1 N12 C35 C36 166.3(3) . .
N11 N12 C35 C34 177.5(4) . .
Cu1 N12 C35 C34 -15.3(6) . .
C40 N5 C44 C43 -0.3(4) . .
Cu7 N5 C44 C43 171.5(2) . .
C40 N5 C44 C45 -178.1(3) . .
Cu7 N5 C44 C45 -6.2(4) . .
N3 C48 C49 C50 -0.7(4) . .
C47 C48 C49 C50 179.3(4) . .
N3 C48 C49 C46 -180.0(3) . .
C47 C48 C49 C46 0.0(6) . .
N4 C50 C49 C48 0.8(3) . .
C51 C50 C49 C48 -178.6(4) . .
N4 C50 C49 C46 -179.9(3) . .
C51 C50 C49 C46 0.7(5) . .
N5 C44 C43 C42 0.7(4) . .
C45 C44 C43 C42 178.3(3) . .
N5 C44 C43 C46 -176.9(3) . .
C45 C44 C43 C46 0.7(4) . .
C23 C22 C33 C36 -4.5(6) . .
C21 C22 C33 C36 175.3(4) . .
C16 N7 N6 C18 0.0(4) . .
Cu3 N7 N6 C18 -174.2(2) . .
C16 N7 N6 Cu2 169.5(3) . .
Cu3 N7 N6 Cu2 -4.7(4) . .
N1 Cu2 N6 C18 52.3(14) . .
N1 Cu2 N6 N7 -114.9(13) . .
N10 C6 C5 C4 1.4(5) . .
C7 C6 C5 C4 -178.2(3) . .
N10 C6 C5 C8 -178.9(3) . .
C7 C6 C5 C8 1.5(5) . .
N5 C40 C41 C42 -0.4(5) . .
C39 C40 C41 C42 -178.7(4) . .
N5 C40 C41 C52 178.1(3) . .
C39 C40 C41 C52 -0.2(5) . .
C40 C41 C42 C43 0.8(5) . .
C52 C41 C42 C43 -177.8(3) . .
C44 C43 C42 C41 -0.9(4) . .
C46 C43 C42 C41 176.7(3) . .
N13 N14 C29 C30 0.6(4) . .
Cu4 N14 C29 C30 -174.9(3) . .
N13 N14 C29 C28 179.7(4) . .
Cu4 N14 C29 C28 4.2(6) . .
C31 C30 C29 N14 -0.7(4) . .
C27 C30 C29 N14 -177.0(3) . .
C31 C30 C29 C28 -179.7(4) . .
C27 C30 C29 C28 3.9(6) . .
N9 N8 C12 C11 -0.1(4) . .
Cu5 N8 C12 C11 177.9(3) . .
N9 N8 C12 C13 179.7(4) . .
Cu5 N8 C12 C13 -2.2(6) . .
C10 C11 C12 N8 0.9(4) . .
C8 C11 C12 N8 173.3(3) . .
C10 C11 C12 C13 -178.9(4) . .
C8 C11 C12 C13 -6.5(7) . .
N1 N2 C56 C55 0.0(4) . .
Cu1 N2 C56 C55 -176.0(2) . .
N1 N2 C56 C57 -178.0(3) . .
Cu1 N2 C56 C57 6.1(5) . .
N6 N7 C16 C17 -0.6(4) . .
Cu3 N7 C16 C17 172.0(3) . .
N6 N7 C16 C15 177.6(4) . .
Cu3 N7 C16 C15 -9.9(6) . .
N11 C37 C36 C35 -1.8(4) . .
C38 C37 C36 C35 178.6(5) . .
N11 C37 C36 C33 -176.9(4) . .
C38 C37 C36 C33 3.6(7) . .
N12 C35 C36 C37 1.6(4) . .
C34 C35 C36 C37 -176.6(4) . .
N12 C35 C36 C33 176.7(4) . .
C34 C35 C36 C33 -1.5(7) . .
C22 C33 C36 C37 92.5(5) . .
C22 C33 C36 C35 -81.5(5) . .
C21 N15 C25 C24 0.4(7) . .
C21 N15 C25 C26 -179.1(4) . .
N8 N9 C10 C11 1.4(4) . .
Cu6 N9 C10 C11 -174.1(3) . .
N8 N9 C10 C9 -177.8(4) . .
Cu6 N9 C10 C9 6.7(6) . .
C12 C11 C10 N9 -1.4(4) . .
C8 C11 C10 N9 -173.8(3) . .
C12 C11 C10 C9 177.7(4) . .
C8 C11 C10 C9 5.3(6) . .
C42 C41 C52 C55 9.0(5) . .
C40 C41 C52 C55 -169.5(3) . .
C36 C37 N11 N12 1.3(4) . .
C38 C37 N11 N12 -179.1(4) . .
C36 C37 N11 Cu3 177.9(3) . .
C38 C37 N11 Cu3 -2.5(6) . .
C35 N12 N11 C37 -0.3(4) . .
Cu1 N12 N11 C37 -169.2(3) . .
C35 N12 N11 Cu3 -177.3(2) . .
Cu1 N12 N11 Cu3 13.9(4) . .
N7 Cu3 N11 C37 102(3) . .
N7 Cu3 N11 N12 -82(3) . .
C21 C22 C23 C24 -0.6(6) . .
C33 C22 C23 C24 179.2(4) . .
C25 N15 C21 C22 -0.5(7) . .
C25 N15 C21 C20 179.4(5) . .
C23 C22 C21 N15 0.6(7) . .
C33 C22 C21 N15 -179.2(4) . .
C23 C22 C21 C20 -179.3(5) . .
C33 C22 C21 C20 0.9(7) . .
C48 C49 C46 C43 95.6(4) . .
C50 C49 C46 C43 -83.6(4) . .
C42 C43 C46 C49 -3.4(4) . .
C44 C43 C46 C49 174.1(3) . .
N2 C56 C55 C54 -0.3(4) . .
C57 C56 C55 C54 177.5(4) . .
N2 C56 C55 C52 -173.9(3) . .
C57 C56 C55 C52 3.9(6) . .
C41 C52 C55 C54 -87.8(4) . .
C41 C52 C55 C56 84.3(4) . .
C2 C3 C4 C5 -0.4(5) . .
C14 C3 C4 C5 -179.7(3) . .
C6 C5 C4 C3 -0.6(5) . .
C8 C5 C4 C3 179.7(3) . .
C31 C30 C27 C24 -97.0(5) . .
C29 C30 C27 C24 78.5(5) . .
C6 N10 C2 C3 0.1(5) . .
C6 N10 C2 C1 179.4(3) . .
C4 C3 C2 N10 0.6(5) . .
C14 C3 C2 N10 179.9(3) . .
C4 C3 C2 C1 -178.6(3) . .
C14 C3 C2 C1 0.7(5) . .
C4 C3 C14 C17 4.2(5) . .
C2 C3 C14 C17 -175.1(3) . .
N2 N1 C54 C55 -0.6(4) . .
Cu2 N1 C54 C55 174.5(3) . .
N2 N1 C54 C53 177.3(3) . .
Cu2 N1 C54 C53 -7.6(5) . .
C56 C55 C54 N1 0.5(4) . .
C52 C55 C54 N1 174.0(3) . .
C56 C55 C54 C53 -177.1(4) . .
C52 C55 C54 C53 -3.7(6) . .
C12 C11 C8 C5 -80.2(5) . .
C10 C11 C8 C5 90.5(5) . .
C4 C5 C8 C11 -8.0(5) . .
C6 C5 C8 C11 172.3(3) . .
C22 C23 C24 C25 0.5(6) . .
C22 C23 C24 C27 -178.9(4) . .
N15 C25 C24 C23 -0.4(6) . .
C26 C25 C24 C23 179.0(4) . .
N15 C25 C24 C27 179.0(4) . .
C26 C25 C24 C27 -1.6(6) . .
C30 C27 C24 C23 3.9(6) . .
C30 C27 C24 C25 -175.5(4) . .
N7 C16 C17 C18 0.9(4) . .
C15 C16 C17 C18 -177.0(4) . .
N7 C16 C17 C14 -179.8(3) . .
C15 C16 C17 C14 2.3(7) . .
C3 C14 C17 C18 84.5(5) . .
C3 C14 C17 C16 -94.6(5) . .
N7 N6 C18 C17 0.6(4) . .
Cu2 N6 C18 C17 -167.9(3) . .
N7 N6 C18 C19 -177.1(4) . .
Cu2 N6 C18 C19 14.4(5) . .
C16 C17 C18 N6 -0.9(4) . .
C14 C17 C18 N6 179.8(3) . .
C16 C17 C18 C19 176.5(4) . .
C14 C17 C18 C19 -2.8(6) . .
